data_7700572
loop_
_publ_author_name
'Qin, Lu'
'Zhang, Yue'
'Chao, Jianbin'
'Cheng, Jianhua'
'Chen, Xia'

_publ_section_title
;
 Four- and five-coordinate aluminum complexes supported by N,O-bidentate
 \b-pyrazylenolate ligands: synthesis, structure and application in ROP of
 \e-caprolactone and lactide.
;
_journal_issue 32
_journal_name_full 'Dalton transactions (Cambridge, England : 2003)'
_journal_page_first 12315
_journal_page_last 12325
_journal_paper_doi 10.1039/c9dt02330e
_journal_volume 48
_journal_year 2019
_chemical_formula_sum 'C15 H17 Al N2 O'
_chemical_formula_weight 268.29
_space_group_crystal_system monoclinic
_space_group_IT_number 14
_space_group_name_Hall '-P 2ybc'
_space_group_name_H-M_alt 'P 1 21/c 1'
_symmetry_space_group_name_Hall '-P 2ybc'
_symmetry_space_group_name_H-M 'P 1 21/c 1'
_atom_sites_solution_hydrogens geom
_audit_creation_method SHELXL-2016/6
_audit_update_record
;
2018-09-26 deposited with the CCDC.    2019-07-15 downloaded from the CCDC.
;
_cell_angle_alpha 90
_cell_angle_beta 108.341(2)
_cell_angle_gamma 90
_cell_formula_units_Z 8
_cell_length_a 10.5229(7)
_cell_length_b 20.9439(13)
_cell_length_c 13.8001(9)
_cell_measurement_reflns_used 15691
_cell_measurement_temperature 200(2)
_cell_measurement_theta_max 28.2775
_cell_measurement_theta_min 2.897
_cell_volume 2886.9(3)
_computing_structure_refinement 'SHELXL-2016/6 (Sheldrick, 2016)'
_diffrn_ambient_temperature 200(2)
_diffrn_measured_fraction_theta_full 0.991
_diffrn_measured_fraction_theta_max 0.990
_diffrn_measurement_device_type CCD
_diffrn_radiation_type MoK\a
_diffrn_radiation_wavelength 0.71073
_diffrn_reflns_av_R_equivalents 0.0287
_diffrn_reflns_av_unetI/netI 0.0262
_diffrn_reflns_Laue_measured_fraction_full 0.991
_diffrn_reflns_Laue_measured_fraction_max 0.990
_diffrn_reflns_limit_h_max 13
_diffrn_reflns_limit_h_min -13
_diffrn_reflns_limit_k_max 27
_diffrn_reflns_limit_k_min -27
_diffrn_reflns_limit_l_max 18
_diffrn_reflns_limit_l_min -18
_diffrn_reflns_number 26815
_diffrn_reflns_point_group_measured_fraction_full 0.991
_diffrn_reflns_point_group_measured_fraction_max 0.990
_diffrn_reflns_theta_full 25.242
_diffrn_reflns_theta_max 28.268
_diffrn_reflns_theta_min 2.818
_exptl_absorpt_coefficient_mu 0.134
_exptl_crystal_colour yellow
_exptl_crystal_density_diffrn 1.235
_exptl_crystal_description block
_exptl_crystal_F_000 1136
_refine_diff_density_max 0.405
_refine_diff_density_min -0.234
_refine_diff_density_rms 0.043
_refine_ls_extinction_method none
_refine_ls_goodness_of_fit_ref 1.014
_refine_ls_hydrogen_treatment constr
_refine_ls_matrix_type full
_refine_ls_number_parameters 349
_refine_ls_number_reflns 7079
_refine_ls_number_restraints 0
_refine_ls_restrained_S_all 1.014
_refine_ls_R_factor_all 0.0594
_refine_ls_R_factor_gt 0.0470
_refine_ls_shift/su_max 0.001
_refine_ls_shift/su_mean 0.000
_refine_ls_structure_factor_coef Fsqd
_refine_ls_weighting_details 'w=1/[\s^2^(Fo^2^)+(0.0462P)^2^+1.7063P] where P=(Fo^2^+2Fc^2^)/3'
_refine_ls_weighting_scheme calc
_refine_ls_wR_factor_gt 0.1159
_refine_ls_wR_factor_ref 0.1257
_reflns_Friedel_coverage 0.000
_reflns_number_gt 5729
_reflns_number_total 7079
_reflns_threshold_expression 'I > 2\s(I)'
_cod_data_source_file c9dt02330e2.cif
_cod_data_source_block 1_CCDC3
_cod_depositor_comments 'Adding full bibliography for 7700568--7700573.cif.'
_cod_database_code 7700572
_shelx_shelxl_version_number 2016/6
_shelx_space_group_comment
;
The symmetry employed for this shelxl refinement is uniquely defined
by the following loop, which should always be used as a source of
symmetry information in preference to the above space-group names.
They are only intended as comments.
;

loop_
_space_group_symop_operation_xyz
'x, y, z'
'-x, y+1/2, -z+1/2'
'-x, -y, -z'
'x, -y-1/2, z-1/2'

loop_
_atom_site_label
_atom_site_type_symbol
_atom_site_fract_x
_atom_site_fract_y
_atom_site_fract_z
_atom_site_U_iso_or_equiv
_atom_site_adp_type
_atom_site_occupancy
_atom_site_site_symmetry_order
_atom_site_calc_flag
_atom_site_refinement_flags_posn
_atom_site_refinement_flags_adp
Al1 Al -0.13523(5) 0.10716(2) 0.68064(4) 0.03510(13) Uani 1 1 d . .
Al2 Al 0.62500(5) 0.95940(2) 0.80732(4) 0.03261(12) Uani 1 1 d . .
C4 C 0.09845(13) 0.12990(7) 0.61535(10) 0.0260(3) Uani 1 1 d . .
C21 C 0.37178(14) 1.00114(7) 0.86925(11) 0.0276(3) Uani 1 1 d . .
H21 H 0.288412 1.015835 0.873753 0.033 Uiso 1 1 calc R U
C23 C 0.42986(15) 1.11605(7) 0.85854(10) 0.0284(3) Uani 1 1 d . .
C6 C 0.12015(14) 0.06238(7) 0.62538(11) 0.0285(3) Uani 1 1 d . .
H6 H 0.205062 0.047183 0.625027 0.034 Uiso 1 1 calc R U
C7 C 0.03051(14) 0.01774(7) 0.63541(11) 0.0279(3) Uani 1 1 d . .
C22 C 0.45928(14) 1.04659(6) 0.85865(10) 0.0255(3) Uani 1 1 d . .
C19 C 0.39290(13) 0.93351(7) 0.87428(10) 0.0258(3) Uani 1 1 d . .
C1 C -0.02878(17) 0.22095(7) 0.61639(13) 0.0389(4) Uani 1 1 d . .
H1 H -0.106277 0.240353 0.624725 0.047 Uiso 1 1 calc R U
C18 C 0.30085(15) 0.89128(7) 0.89967(10) 0.0317(3) Uani 1 1 d . .
C8 C 0.05962(15) -0.05170(7) 0.63873(10) 0.0298(3) Uani 1 1 d . .
C9 C 0.17306(18) -0.07642(8) 0.62023(13) 0.0406(4) Uani 1 1 d . .
H9 H 0.233684 -0.048379 0.603130 0.049 Uiso 1 1 calc R U
C13 C -0.02871(18) -0.09398(8) 0.66193(12) 0.0395(4) Uani 1 1 d . .
H13 H -0.107284 -0.078227 0.673624 0.047 Uiso 1 1 calc R U
C5 C 0.31373(16) 0.14324(9) 0.56990(14) 0.0424(4) Uani 1 1 d . .
H5A H 0.364961 0.177682 0.551593 0.064 Uiso 1 1 calc R U
H5B H 0.286797 0.112133 0.514102 0.064 Uiso 1 1 calc R U
H5C H 0.369374 0.122084 0.632139 0.064 Uiso 1 1 calc R U
C3 C 0.19175(15) 0.17045(8) 0.58801(11) 0.0315(3) Uani 1 1 d . .
C17 C 0.4276(2) 0.80545(8) 0.88659(15) 0.0474(4) Uani 1 1 d . .
H17 H 0.442195 0.760631 0.890515 0.057 Uiso 1 1 calc R U
C24 C 0.31352(18) 1.13966(8) 0.87336(14) 0.0413(4) Uani 1 1 d . .
H24 H 0.250167 1.110780 0.884916 0.050 Uiso 1 1 calc R U
C28 C 0.52107(18) 1.15944(8) 0.84202(13) 0.0388(4) Uani 1 1 d . .
H28 H 0.601380 1.144433 0.832279 0.047 Uiso 1 1 calc R U
C30 C 0.5692(2) 0.95267(11) 0.65859(15) 0.0550(5) Uani 1 1 d . .
H30A H 0.487523 0.977752 0.629001 0.083 Uiso 1 1 calc R U
H30B H 0.551621 0.907828 0.638546 0.083 Uiso 1 1 calc R U
H30C H 0.640420 0.969041 0.633651 0.083 Uiso 1 1 calc R U
C20 C 0.18171(17) 0.91690(9) 0.92391(13) 0.0427(4) Uani 1 1 d . .
H20A H 0.130165 0.881389 0.938859 0.064 Uiso 1 1 calc R U
H20B H 0.125263 0.941028 0.865275 0.064 Uiso 1 1 calc R U
H20C H 0.211611 0.945082 0.983483 0.064 Uiso 1 1 calc R U
C11 C 0.1105(2) -0.18277(9) 0.65071(15) 0.0569(6) Uani 1 1 d . .
H11 H 0.128028 -0.227348 0.655347 0.068 Uiso 1 1 calc R U
C16 C 0.51836(18) 0.84367(8) 0.86338(14) 0.0413(4) Uani 1 1 d . .
H16 H 0.595355 0.825206 0.852740 0.050 Uiso 1 1 calc R U
C2 C 0.06240(19) 0.25757(8) 0.59035(15) 0.0456(4) Uani 1 1 d . .
H2 H 0.046981 0.302198 0.581369 0.055 Uiso 1 1 calc R U
C29 C 0.80696(18) 0.93444(10) 0.88486(17) 0.0531(5) Uani 1 1 d . .
H29A H 0.868496 0.969521 0.884646 0.080 Uiso 1 1 calc R U
H29B H 0.832435 0.896545 0.853621 0.080 Uiso 1 1 calc R U
H29C H 0.811472 0.924698 0.955325 0.080 Uiso 1 1 calc R U
C15 C -0.31885(18) 0.13044(10) 0.60455(17) 0.0541(5) Uani 1 1 d . .
H15A H -0.362871 0.094476 0.561613 0.081 Uiso 1 1 calc R U
H15B H -0.318500 0.167546 0.561365 0.081 Uiso 1 1 calc R U
H15C H -0.367520 0.141020 0.652405 0.081 Uiso 1 1 calc R U
C14 C -0.0772(2) 0.11682(12) 0.82895(16) 0.0606(5) Uani 1 1 d . .
H14A H -0.149323 0.103208 0.855140 0.091 Uiso 1 1 calc R U
H14B H -0.055451 0.161684 0.846751 0.091 Uiso 1 1 calc R U
H14C H 0.002252 0.090406 0.859347 0.091 Uiso 1 1 calc R U
C25 C 0.2891(2) 1.20488(9) 0.87143(16) 0.0557(5) Uani 1 1 d . .
H25 H 0.209656 1.220298 0.882143 0.067 Uiso 1 1 calc R U
C27 C 0.4953(2) 1.22470(9) 0.83970(15) 0.0532(5) Uani 1 1 d . .
H27 H 0.557994 1.253957 0.828124 0.064 Uiso 1 1 calc R U
C12 C -0.0024(2) -0.15922(9) 0.66807(15) 0.0528(5) Uani 1 1 d . .
H12 H -0.062879 -0.187719 0.684383 0.063 Uiso 1 1 calc R U
C26 C 0.3792(2) 1.24718(9) 0.85410(16) 0.0581(5) Uani 1 1 d . .
H26 H 0.361818 1.291747 0.852032 0.070 Uiso 1 1 calc R U
C10 C 0.1980(2) -0.14159(9) 0.62660(15) 0.0528(5) Uani 1 1 d . .
H10 H 0.275758 -0.157857 0.614277 0.063 Uiso 1 1 calc R U
N3 N 0.50048(12) 0.90773(6) 0.85521(9) 0.0296(3) Uani 1 1 d . .
N1 N -0.01032(12) 0.15719(6) 0.63056(9) 0.0292(3) Uani 1 1 d . .
N2 N 0.17357(15) 0.23270(7) 0.57692(11) 0.0416(3) Uani 1 1 d . .
N4 N 0.31838(16) 0.82874(7) 0.90410(11) 0.0421(3) Uani 1 1 d . .
O2 O 0.57676(11) 1.03296(5) 0.84886(10) 0.0394(3) Uani 1 1 d . .
O1 O -0.08842(12) 0.03247(5) 0.64161(11) 0.0457(3) Uani 1 1 d . .

loop_
_atom_site_aniso_label
_atom_site_aniso_U_11
_atom_site_aniso_U_22
_atom_site_aniso_U_33
_atom_site_aniso_U_23
_atom_site_aniso_U_13
_atom_site_aniso_U_12
Al1 0.0307(2) 0.0330(2) 0.0488(3) 0.0007(2) 0.0228(2) 0.00026(18)
Al2 0.0288(2) 0.0294(2) 0.0438(3) -0.00237(18) 0.01734(19) 0.00151(17)
C4 0.0241(6) 0.0310(7) 0.0227(6) -0.0008(5) 0.0072(5) -0.0033(5)
C21 0.0237(6) 0.0293(7) 0.0304(7) 0.0005(5) 0.0096(5) 0.0018(5)
C23 0.0347(7) 0.0256(7) 0.0239(6) -0.0011(5) 0.0078(5) 0.0017(5)
C6 0.0231(6) 0.0313(7) 0.0317(7) 0.0013(5) 0.0094(5) 0.0012(5)
C7 0.0276(7) 0.0295(7) 0.0273(7) 0.0003(5) 0.0096(5) 0.0009(5)
C22 0.0254(6) 0.0265(7) 0.0247(6) -0.0007(5) 0.0080(5) 0.0010(5)
C19 0.0254(6) 0.0291(7) 0.0217(6) 0.0001(5) 0.0054(5) -0.0029(5)
C1 0.0428(9) 0.0281(7) 0.0505(9) -0.0046(7) 0.0214(7) -0.0001(6)
C18 0.0339(7) 0.0369(8) 0.0229(6) -0.0008(5) 0.0071(5) -0.0105(6)
C8 0.0362(8) 0.0270(7) 0.0229(6) -0.0004(5) 0.0043(5) 0.0003(6)
C9 0.0450(9) 0.0355(8) 0.0404(9) 0.0020(7) 0.0120(7) 0.0096(7)
C13 0.0461(9) 0.0324(8) 0.0364(8) -0.0008(6) 0.0078(7) -0.0072(7)
C5 0.0300(8) 0.0546(10) 0.0469(9) 0.0033(8) 0.0181(7) -0.0062(7)
C3 0.0287(7) 0.0374(8) 0.0295(7) -0.0012(6) 0.0107(6) -0.0082(6)
C17 0.0584(11) 0.0261(8) 0.0565(11) 0.0015(7) 0.0161(9) -0.0057(7)
C24 0.0477(9) 0.0321(8) 0.0485(9) 0.0025(7) 0.0213(8) 0.0102(7)
C28 0.0453(9) 0.0314(8) 0.0396(8) -0.0002(6) 0.0131(7) -0.0049(7)
C30 0.0626(13) 0.0601(12) 0.0473(10) -0.0025(9) 0.0243(9) -0.0077(10)
C20 0.0357(8) 0.0561(10) 0.0413(9) -0.0051(8) 0.0190(7) -0.0161(7)
C11 0.0834(15) 0.0286(8) 0.0448(10) -0.0006(7) 0.0004(10) 0.0084(9)
C16 0.0457(9) 0.0261(7) 0.0529(10) -0.0021(7) 0.0167(8) 0.0020(7)
C2 0.0530(10) 0.0266(8) 0.0618(11) -0.0016(7) 0.0245(9) -0.0062(7)
C29 0.0329(9) 0.0547(11) 0.0730(13) 0.0019(10) 0.0185(9) 0.0090(8)
C15 0.0332(9) 0.0548(11) 0.0774(14) -0.0011(10) 0.0218(9) 0.0027(8)
C14 0.0661(13) 0.0735(15) 0.0503(11) 0.0058(10) 0.0301(10) -0.0069(11)
C25 0.0727(14) 0.0382(10) 0.0608(12) 0.0035(8) 0.0274(10) 0.0229(9)
C27 0.0744(14) 0.0303(8) 0.0537(11) 0.0031(8) 0.0185(10) -0.0087(9)
C12 0.0698(13) 0.0327(9) 0.0471(10) 0.0022(7) 0.0058(9) -0.0128(9)
C26 0.0887(16) 0.0269(8) 0.0567(12) 0.0019(8) 0.0200(11) 0.0109(9)
C10 0.0656(12) 0.0387(10) 0.0485(10) 0.0006(8) 0.0102(9) 0.0193(9)
N3 0.0301(6) 0.0252(6) 0.0340(6) -0.0016(5) 0.0107(5) 0.0000(5)
N1 0.0293(6) 0.0275(6) 0.0332(6) -0.0026(5) 0.0131(5) -0.0014(5)
N2 0.0455(8) 0.0357(7) 0.0474(8) -0.0004(6) 0.0199(6) -0.0129(6)
N4 0.0507(8) 0.0361(7) 0.0378(7) 0.0020(6) 0.0116(6) -0.0150(6)
O2 0.0309(6) 0.0293(5) 0.0651(8) -0.0059(5) 0.0252(5) -0.0029(4)
O1 0.0378(6) 0.0306(6) 0.0801(9) -0.0007(6) 0.0349(6) -0.0023(5)

loop_
_atom_type_symbol
_atom_type_description
_atom_type_scat_dispersion_real
_atom_type_scat_dispersion_imag
_atom_type_scat_source
C C 0.0033 0.0016 'International Tables Vol C Tables 4.2.6.8 and 6.1.1.4'
H H 0.0000 0.0000 'International Tables Vol C Tables 4.2.6.8 and 6.1.1.4'
N N 0.0061 0.0033 'International Tables Vol C Tables 4.2.6.8 and 6.1.1.4'
O O 0.0106 0.0060 'International Tables Vol C Tables 4.2.6.8 and 6.1.1.4'
Al Al 0.0645 0.0514 'International Tables Vol C Tables 4.2.6.8 and 6.1.1.4'

loop_
_geom_angle_atom_site_label_1
_geom_angle_atom_site_label_2
_geom_angle_atom_site_label_3
_geom_angle
O1 Al1 C15 112.34(8)
O1 Al1 C14 112.60(9)
C15 Al1 C14 117.95(10)
O1 Al1 N1 94.76(5)
C15 Al1 N1 109.63(8)
C14 Al1 N1 106.84(8)
O2 Al2 C29 112.80(8)
O2 Al2 C30 112.35(8)
C29 Al2 C30 118.44(10)
O2 Al2 N3 94.62(5)
C29 Al2 N3 108.13(8)
C30 Al2 N3 107.54(8)
N1 C4 C6 121.26(12)
N1 C4 C3 118.20(13)
C6 C4 C3 120.54(13)
C22 C21 C19 126.57(13)
C28 C23 C24 118.37(14)
C28 C23 C22 119.01(14)
C24 C23 C22 122.62(14)
C7 C6 C4 126.26(13)
O1 C7 C6 123.15(13)
O1 C7 C8 114.74(13)
C6 C7 C8 122.11(13)
O2 C22 C21 123.17(13)
O2 C22 C23 114.45(12)
C21 C22 C23 122.38(13)
N3 C19 C21 120.80(12)
N3 C19 C18 118.18(13)
C21 C19 C18 121.02(13)
N1 C1 C2 120.82(15)
N4 C18 C19 121.83(15)
N4 C18 C20 117.39(14)
C19 C18 C20 120.78(14)
C13 C8 C9 118.50(15)
C13 C8 C7 118.96(14)
C9 C8 C7 122.54(14)
C10 C9 C8 120.58(18)
C12 C13 C8 120.27(18)
N2 C3 C4 121.92(14)
N2 C3 C5 117.25(14)
C4 C3 C5 120.83(14)
N4 C17 C16 122.32(16)
C25 C24 C23 120.80(18)
C23 C28 C27 120.38(17)
C12 C11 C10 119.83(17)
N3 C16 C17 120.89(16)
N2 C2 C1 122.23(16)
C26 C25 C24 120.28(19)
C26 C27 C28 120.42(18)
C11 C12 C13 120.54(19)
C25 C26 C27 119.75(17)
C11 C10 C9 120.3(2)
C19 N3 C16 118.82(13)
C19 N3 Al2 122.17(10)
C16 N3 Al2 118.89(11)
C4 N1 C1 118.93(13)
C4 N1 Al1 121.35(10)
C1 N1 Al1 119.61(11)
C3 N2 C2 117.85(14)
C18 N4 C17 117.91(14)
C22 O2 Al2 126.54(10)
C7 O1 Al1 125.89(10)

loop_
_geom_bond_atom_site_label_1
_geom_bond_atom_site_label_2
_geom_bond_distance
Al1 O1 1.7739(13)
Al1 C15 1.9486(19)
Al1 C14 1.953(2)
Al1 N1 1.9685(13)
Al2 O2 1.7728(12)
Al2 C29 1.9481(19)
Al2 C30 1.954(2)
Al2 N3 1.9672(13)
C4 N1 1.3535(18)
C4 C6 1.432(2)
C4 C3 1.4355(19)
C21 C22 1.3637(19)
C21 C19 1.4321(19)
C23 C28 1.392(2)
C23 C24 1.394(2)
C23 C22 1.4872(19)
C6 C7 1.366(2)
C7 O1 1.3176(18)
C7 C8 1.484(2)
C22 O2 1.3165(17)
C19 N3 1.3527(18)
C19 C18 1.4341(19)
C1 N1 1.3547(19)
C1 C2 1.362(2)
C18 N4 1.322(2)
C18 C20 1.495(2)
C8 C13 1.392(2)
C8 C9 1.396(2)
C9 C10 1.387(2)
C13 C12 1.391(2)
C5 C3 1.496(2)
C3 N2 1.320(2)
C17 N4 1.339(2)
C17 C16 1.359(2)
C24 C25 1.389(2)
C28 C27 1.392(2)
C11 C12 1.375(3)
C11 C10 1.377(3)
C16 N3 1.3545(19)
C2 N2 1.346(2)
C25 C26 1.373(3)
C27 C26 1.380(3)
